data_7022140
loop_
_publ_author_name
'Bowmaker, Graham A.'
'Di Nicola, Corrado'
Effendy,
'Hanna, John V.'
'Healy, Peter C.'
'King, Scott P.'
'Marchetti, Fabio'
'Pettinari, Claudio'
'Robinson, Ward T.'
'Skelton, Brian W.'
'Sobolev, Alexandre N.'
'T\(ab\(acaru, Aurel'
'White, Allan H.'

_publ_section_title
;
 Oligo-nuclear silver thiocyanate complexes with monodentate tertiary
 phosphine ligands, including novel 'cubane' and 'step' tetramer forms of
 AgSCN&#x2009;:&#x2009;PR3 (1:1)4.
;
_journal_issue 1
_journal_name_full 'Dalton transactions (Cambridge, England : 2003)'
_journal_page_first 277
_journal_page_last 291
_journal_paper_doi 10.1039/c2dt31853a
_journal_volume 42
_journal_year 2013
_chemical_formula_moiety 'C76 H132 Ag4 N4 P4 S4'
_chemical_formula_sum 'C76 H132 Ag4 N4 P4 S4'
_chemical_formula_weight 1785.46
_chemical_name_systematic
;
?
;
_space_group_IT_number 14
_symmetry_cell_setting monoclinic
_symmetry_space_group_name_Hall '-P 2ybc'
_symmetry_space_group_name_H-M 'P 1 21/c 1'
_atom_sites_solution_hydrogens geom
_atom_sites_solution_primary direct
_atom_sites_solution_secondary difmap
_audit_creation_date 2010-06-16T21:07:07-00:00
_audit_creation_method 'WinGX routine CIF_UPDATE'
_cell_angle_alpha 90
_cell_angle_beta 99.792(3)
_cell_angle_gamma 90
_cell_formula_units_Z 2
_cell_length_a 10.7034(3)
_cell_length_b 14.9825(3)
_cell_length_c 26.2157(7)
_cell_measurement_reflns_used 12267
_cell_measurement_temperature 100(2)
_cell_measurement_theta_max 32.5654
_cell_measurement_theta_min 3.2915
_cell_volume 4142.80(18)
_computing_cell_refinement
;
CrysAlis RED, Oxford Diffraction Ltd.,
Version 1.171.31.7 (release 18-10-2006 CrysAlis171 .NET)
(compiled Oct 18 2006,16:28:17)
;
_computing_data_collection
;
CrysAlis CCD, Oxford Diffraction Ltd.,
Version 1.171.31.7 (release 18-10-2006 CrysAlis171 .NET)
(compiled Oct 18 2006,16:28:17)
;
_computing_data_reduction
;
CrysAlis RED, Oxford Diffraction Ltd.,
Version 1.171.31.7 (release 18-10-2006 CrysAlis171 .NET)
(compiled Oct 18 2006,16:28:17)
;
_computing_molecular_graphics 'OrtepII (Johnson, C. K. (1976)'
_computing_publication_material 'WinGX Farrugia, L. J. (1999)'
_computing_structure_refinement 'SHELXL-97 (Sheldrick, 1997)'
_diffrn_ambient_temperature 100(2)
_diffrn_detector_area_resol_mean 10.4738
_diffrn_measured_fraction_theta_full 0.983
_diffrn_measured_fraction_theta_max 0.936
_diffrn_measurement_device_type
;
Oxford Diffraction Xcalibur diffractometer
;
_diffrn_measurement_method '\w scans'
_diffrn_orient_matrix_UB_11 0.0000596209
_diffrn_orient_matrix_UB_12 -0.0213548242
_diffrn_orient_matrix_UB_13 -0.0241639669
_diffrn_orient_matrix_UB_21 -0.0648399368
_diffrn_orient_matrix_UB_22 -0.0112789785
_diffrn_orient_matrix_UB_23 -0.0012913046
_diffrn_orient_matrix_UB_31 -0.0179304748
_diffrn_orient_matrix_UB_32 0.0407551912
_diffrn_orient_matrix_UB_33 -0.0130035855
_diffrn_radiation_monochromator graphite
_diffrn_radiation_type MoK\a
_diffrn_radiation_wavelength 0.71073
_diffrn_reflns_av_R_equivalents 0.0689
_diffrn_reflns_av_unetI/netI 0.1535
_diffrn_reflns_limit_h_max 15
_diffrn_reflns_limit_h_min -16
_diffrn_reflns_limit_k_max 20
_diffrn_reflns_limit_k_min -22
_diffrn_reflns_limit_l_max 39
_diffrn_reflns_limit_l_min -37
_diffrn_reflns_number 58819
_diffrn_reflns_theta_full 31.75
_diffrn_reflns_theta_max 32.65
_diffrn_reflns_theta_min 3.41
_exptl_absorpt_coefficient_mu 1.151
_exptl_absorpt_correction_T_max 1
_exptl_absorpt_correction_T_min 0.87897
_exptl_absorpt_correction_type multi-scan
_exptl_absorpt_process_details
;
CrysAlis RED, Oxford Diffraction Ltd.,
Version 1.171.31.7 (release 18-10-2006 CrysAlis171 .NET)
(compiled Oct 18 2006,16:28:17)
Empirical absorption correction using spherical harmonics,
implemented in SCALE3 ABSPACK scaling algorithm.

;
_exptl_crystal_colour colourless
_exptl_crystal_density_diffrn 1.431
_exptl_crystal_density_method 'not measured'
_exptl_crystal_description block
_exptl_crystal_F_000 1856
_exptl_crystal_size_max 0.16
_exptl_crystal_size_mid 0.11
_exptl_crystal_size_min 0.08
_refine_diff_density_max 0.732
_refine_diff_density_min -0.556
_refine_diff_density_rms 0.092
_refine_ls_extinction_method none
_refine_ls_goodness_of_fit_ref 0.784
_refine_ls_hydrogen_treatment constr
_refine_ls_matrix_type full
_refine_ls_number_parameters 408
_refine_ls_number_reflns 14210
_refine_ls_number_restraints 36
_refine_ls_restrained_S_all 0.789
_refine_ls_R_factor_all 0.098
_refine_ls_R_factor_gt 0.0331
_refine_ls_shift/su_max 0.002
_refine_ls_shift/su_mean 0
_refine_ls_structure_factor_coef Fsqd
_refine_ls_weighting_details 'calc w=1/[\s^2^(Fo^2^)+(0.0259P)^2^] where P=(Fo^2^+2Fc^2^)/3'
_refine_ls_weighting_scheme calc
_refine_ls_wR_factor_gt 0.0575
_refine_ls_wR_factor_ref 0.0654
_reflns_number_gt 6603
_reflns_number_total 14210
_reflns_threshold_expression I>2\s(I)
_cod_data_source_file c2dt31853a.txt
_cod_data_source_block cpscn2
_cod_original_sg_symbol_Hall -p_2ybc
_cod_database_code 7022140

loop_
_symmetry_equiv_pos_as_xyz
'x, y, z'
'-x, y+1/2, -z+1/2'
'-x, -y, -z'
'x, -y-1/2, z-1/2'

loop_
_atom_site_label
_atom_site_type_symbol
_atom_site_fract_x
_atom_site_fract_y
_atom_site_fract_z
_atom_site_U_iso_or_equiv
_atom_site_adp_type
_atom_site_occupancy
_atom_site_symmetry_multiplicity
_atom_site_calc_flag
_atom_site_refinement_flags
_atom_site_disorder_assembly
_atom_site_disorder_group
Ag1 Ag 0.346171(18) 0.540693(12) 0.501065(6) 0.02731(5) Uani 1 1 d . . .
Ag2 Ag 0.46652(2) 0.397949(13) 0.701870(6) 0.03358(6) Uani 1 1 d . A .
P1 P 0.22880(6) 0.65936(4) 0.45364(2) 0.02419(14) Uani 1 1 d . . .
C111 C 0.0740(5) 0.6849(3) 0.47428(17) 0.0166(11) Uiso 0.5 1 d P A 1
H111 H 0.0093 0.6437 0.4548 0.02 Uiso 0.5 1 calc PR A 1
C112 C 0.0242(7) 0.7793(5) 0.4647(3) 0.0228(7) Uiso 0.5 1 d P A 1
H11A H 0.0891 0.8212 0.4823 0.027 Uiso 0.5 1 calc PR A 1
H11B H 0.0134 0.7915 0.4271 0.027 Uiso 0.5 1 calc PR A 1
C113 C -0.0968(4) 0.7984(3) 0.48227(16) 0.0198(10) Uiso 0.5 1 d P A 1
H11C H -0.1652 0.7619 0.4622 0.024 Uiso 0.5 1 calc PR A 1
H11D H -0.1189 0.8621 0.4763 0.024 Uiso 0.5 1 calc PR A 1
C114 C -0.0849(5) 0.7767(3) 0.54040(16) 0.0224(10) Uiso 0.5 1 d P A 1
H11E H -0.0237 0.8183 0.5606 0.027 Uiso 0.5 1 calc PR A 1
H11F H -0.1681 0.7851 0.5514 0.027 Uiso 0.5 1 calc PR A 1
C115 C -0.0408(5) 0.6823(3) 0.55124(18) 0.0220(10) Uiso 0.5 1 d P A 1
H11G H -0.1065 0.6409 0.5337 0.026 Uiso 0.5 1 calc PR A 1
H11H H -0.0308 0.6711 0.5889 0.026 Uiso 0.5 1 calc PR A 1
C116 C 0.0840(4) 0.6626(3) 0.53321(14) 0.0139(9) Uiso 0.5 1 d P A 1
H11I H 0.1058 0.5988 0.5391 0.017 Uiso 0.5 1 calc PR A 1
H11J H 0.1523 0.6988 0.5535 0.017 Uiso 0.5 1 calc PR A 1
C141 C 0.1054(5) 0.7017(3) 0.4902(2) 0.0233(12) Uiso 0.5 1 d P A 2
H141 H 0.1522 0.7148 0.5258 0.028 Uiso 0.5 1 calc PR A 2
C142 C 0.0391(8) 0.7901(5) 0.4715(3) 0.0228(7) Uiso 0.5 1 d P A 2
H14A H -0.0065 0.7838 0.4355 0.027 Uiso 0.5 1 calc PR A 2
H14B H 0.1022 0.8386 0.4724 0.027 Uiso 0.5 1 calc PR A 2
C143 C -0.0575(5) 0.8122(3) 0.5091(2) 0.0344(12) Uiso 0.5 1 d P A 2
H14C H -0.0086 0.8297 0.5431 0.041 Uiso 0.5 1 calc PR A 2
H14D H -0.1091 0.8643 0.4951 0.041 Uiso 0.5 1 calc PR A 2
C144 C -0.1445(5) 0.7381(3) 0.51720(19) 0.0351(12) Uiso 0.5 1 d P A 2
H14E H -0.2036 0.7268 0.4845 0.042 Uiso 0.5 1 calc PR A 2
H14F H -0.1954 0.7563 0.5436 0.042 Uiso 0.5 1 calc PR A 2
C145 C -0.0739(5) 0.6528(3) 0.53451(18) 0.0281(12) Uiso 0.5 1 d P A 2
H14G H -0.1358 0.6042 0.5361 0.034 Uiso 0.5 1 calc PR A 2
H14H H -0.0248 0.6613 0.5697 0.034 Uiso 0.5 1 calc PR A 2
C146 C 0.0174(5) 0.6257(3) 0.49718(18) 0.0311(11) Uiso 0.5 1 d P A 2
H14I H 0.0677 0.5732 0.5113 0.037 Uiso 0.5 1 calc PR A 2
H14J H -0.0324 0.609 0.4632 0.037 Uiso 0.5 1 calc PR A 2
C121 C 0.1737(2) 0.62843(15) 0.38523(8) 0.0252(5) Uani 1 1 d . A .
H121 H 0.2525 0.6177 0.3704 0.03 Uiso 1 1 calc R . .
C122 C 0.0987(2) 0.69825(15) 0.35003(8) 0.0258(5) Uani 1 1 d . . .
H12A H 0.1456 0.7555 0.353 0.031 Uiso 1 1 calc R A .
H12B H 0.0156 0.7084 0.3609 0.031 Uiso 1 1 calc R . .
C123 C 0.0783(2) 0.66606(16) 0.29375(8) 0.0313(6) Uani 1 1 d . A .
H12C H 0.0271 0.7106 0.2714 0.038 Uiso 1 1 calc R . .
H12D H 0.1613 0.6606 0.2822 0.038 Uiso 1 1 calc R . .
C124 C 0.0110(2) 0.57651(15) 0.28800(8) 0.0282(6) Uani 1 1 d . . .
H12E H 0.0039 0.5558 0.2518 0.034 Uiso 1 1 calc R A .
H12F H -0.0759 0.5837 0.2957 0.034 Uiso 1 1 calc R . .
C125 C 0.0818(2) 0.50612(16) 0.32439(8) 0.0305(6) Uani 1 1 d . A .
H12G H 0.1647 0.4932 0.314 0.037 Uiso 1 1 calc R . .
H12H H 0.032 0.4501 0.3216 0.037 Uiso 1 1 calc R . .
C126 C 0.1030(2) 0.53924(15) 0.38055(8) 0.0260(5) Uani 1 1 d . . .
H12I H 0.0202 0.5466 0.3921 0.031 Uiso 1 1 calc R A .
H12J H 0.1528 0.4945 0.4033 0.031 Uiso 1 1 calc R . .
C131 C 0.3205(2) 0.76232(15) 0.44971(8) 0.0231(5) Uani 1 1 d . A .
H131 H 0.2633 0.8079 0.43 0.028 Uiso 1 1 calc R . .
C132 C 0.3708(2) 0.79981(16) 0.50372(8) 0.0281(6) Uani 1 1 d . . .
H13A H 0.2984 0.8138 0.5214 0.034 Uiso 1 1 calc R A .
H13B H 0.4234 0.754 0.5244 0.034 Uiso 1 1 calc R . .
C133 C 0.4494(2) 0.88343(16) 0.50109(9) 0.0341(6) Uani 1 1 d . A .
H13C H 0.4825 0.9044 0.5366 0.041 Uiso 1 1 calc R . .
H13D H 0.395 0.9311 0.483 0.041 Uiso 1 1 calc R . .
C134 C 0.5597(3) 0.86582(18) 0.47261(10) 0.0427(7) Uani 1 1 d . . .
H13E H 0.6185 0.8222 0.4923 0.051 Uiso 1 1 calc R A .
H13F H 0.6069 0.922 0.4699 0.051 Uiso 1 1 calc R . .
C135 C 0.5113(3) 0.82950(17) 0.41865(10) 0.0412(7) Uani 1 1 d . A .
H13G H 0.5843 0.8158 0.4013 0.049 Uiso 1 1 calc R . .
H13H H 0.4591 0.8756 0.398 0.049 Uiso 1 1 calc R . .
C136 C 0.4322(2) 0.74526(15) 0.42071(9) 0.0294(6) Uani 1 1 d . . .
H13I H 0.4866 0.6973 0.4384 0.035 Uiso 1 1 calc R A .
H13J H 0.399 0.725 0.385 0.035 Uiso 1 1 calc R . .
P2 P 0.55063(7) 0.36163(4) 0.78986(2) 0.02811(15) Uani 1 1 d . . .
C211 C 0.6495(2) 0.45077(16) 0.82448(8) 0.0314(6) Uani 1 1 d U . .
H211 H 0.5905 0.4993 0.8314 0.038 Uiso 1 1 calc R . .
C212 C 0.7267(3) 0.42440(19) 0.87644(9) 0.0425(7) Uani 1 1 d U . .
H21A H 0.7819 0.3733 0.8715 0.051 Uiso 1 1 calc R . .
H21B H 0.6685 0.405 0.8999 0.051 Uiso 1 1 calc R . .
C213 C 0.8081(3) 0.5008(2) 0.90149(10) 0.0561(8) Uani 1 1 d U . .
H21C H 0.8611 0.4795 0.9339 0.067 Uiso 1 1 calc R . .
H21D H 0.7526 0.5491 0.9106 0.067 Uiso 1 1 calc R . .
C214 C 0.8940(3) 0.5380(2) 0.86531(11) 0.0600(8) Uani 1 1 d U . .
H21E H 0.9428 0.5894 0.8821 0.072 Uiso 1 1 calc R . .
H21F H 0.955 0.4915 0.8587 0.072 Uiso 1 1 calc R . .
C215 C 0.8159(3) 0.5676(2) 0.81450(11) 0.0557(8) Uani 1 1 d U . .
H21G H 0.873 0.5891 0.7911 0.067 Uiso 1 1 calc R . .
H21H H 0.7601 0.6176 0.8208 0.067 Uiso 1 1 calc R . .
C216 C 0.7352(3) 0.49065(17) 0.78870(9) 0.0405(6) Uani 1 1 d U . .
H21I H 0.7915 0.4434 0.7791 0.049 Uiso 1 1 calc R . .
H21J H 0.6817 0.5124 0.7565 0.049 Uiso 1 1 calc R . .
C221 C 0.6571(3) 0.26340(16) 0.79213(8) 0.0325(6) Uani 1 1 d . . .
H221 H 0.745 0.2878 0.7952 0.039 Uiso 1 1 calc R . .
C222 C 0.6590(3) 0.20009(18) 0.83818(10) 0.0461(8) Uani 1 1 d . . .
H22A H 0.5734 0.1747 0.8375 0.055 Uiso 1 1 calc R . .
H22B H 0.6829 0.2336 0.8709 0.055 Uiso 1 1 calc R . .
C223 C 0.7550(3) 0.12400(19) 0.83571(12) 0.0572(9) Uani 1 1 d . . .
H22C H 0.8416 0.1493 0.8398 0.069 Uiso 1 1 calc R . .
H22D H 0.7523 0.0821 0.8647 0.069 Uiso 1 1 calc R . .
C224 C 0.7267(3) 0.07372(19) 0.78499(13) 0.0588(9) Uani 1 1 d . . .
H22E H 0.6428 0.0445 0.7819 0.071 Uiso 1 1 calc R . .
H22F H 0.7913 0.0267 0.7843 0.071 Uiso 1 1 calc R . .
C225 C 0.7269(3) 0.13706(17) 0.73953(11) 0.0484(8) Uani 1 1 d . . .
H22G H 0.8128 0.1626 0.7411 0.058 Uiso 1 1 calc R . .
H22H H 0.7054 0.1035 0.7067 0.058 Uiso 1 1 calc R . .
C226 C 0.6315(3) 0.21230(16) 0.74064(9) 0.0371(7) Uani 1 1 d . . .
H22I H 0.5448 0.1871 0.7356 0.045 Uiso 1 1 calc R . .
H22J H 0.6363 0.2541 0.7118 0.045 Uiso 1 1 calc R . .
C231 C 0.4290(2) 0.33363(16) 0.82928(8) 0.0281(6) Uani 1 1 d . . .
H231 H 0.4717 0.3073 0.8628 0.034 Uiso 1 1 calc R . .
C232 C 0.3362(3) 0.26476(17) 0.80103(9) 0.0379(7) Uani 1 1 d . . .
H23A H 0.2989 0.2883 0.7665 0.045 Uiso 1 1 calc R . .
H23B H 0.383 0.2094 0.7958 0.045 Uiso 1 1 calc R . .
C233 C 0.2301(2) 0.24266(17) 0.83104(9) 0.0380(7) Uani 1 1 d . . .
H23C H 0.2664 0.2137 0.8642 0.046 Uiso 1 1 calc R . .
H23D H 0.1704 0.2001 0.8108 0.046 Uiso 1 1 calc R . .
C234 C 0.1586(3) 0.32665(19) 0.84184(11) 0.0465(7) Uani 1 1 d . . .
H23E H 0.093 0.3112 0.8628 0.056 Uiso 1 1 calc R . .
H23F H 0.1157 0.3527 0.8088 0.056 Uiso 1 1 calc R . .
C235 C 0.2500(3) 0.39490(19) 0.87083(11) 0.0471(7) Uani 1 1 d . . .
H23G H 0.203 0.4501 0.8762 0.057 Uiso 1 1 calc R . .
H23H H 0.2869 0.3708 0.9053 0.057 Uiso 1 1 calc R . .
C236 C 0.3564(3) 0.41702(17) 0.84075(9) 0.0376(6) Uani 1 1 d . . .
H23I H 0.4159 0.4595 0.8611 0.045 Uiso 1 1 calc R . .
H23J H 0.3199 0.4464 0.8077 0.045 Uiso 1 1 calc R . .
S1 S 0.56985(6) 0.58797(4) 0.55882(2) 0.02636(14) Uani 1 1 d . . .
C1 C 0.5551(2) 0.52977(15) 0.61146(9) 0.0266(5) Uani 1 1 d . A .
N1 N 0.54568(19) 0.49048(14) 0.64861(7) 0.0337(5) Uani 1 1 d . . .
S2 S 0.27522(6) 0.33432(4) 0.64414(2) 0.03252(15) Uani 1 1 d . . .
C2 C 0.2836(2) 0.39818(16) 0.59311(8) 0.0290(6) Uani 1 1 d . A .
N2 N 0.2882(2) 0.44192(14) 0.55726(7) 0.0353(5) Uani 1 1 d . . .

loop_
_atom_site_aniso_label
_atom_site_aniso_U_11
_atom_site_aniso_U_22
_atom_site_aniso_U_33
_atom_site_aniso_U_23
_atom_site_aniso_U_13
_atom_site_aniso_U_12
Ag1 0.03231(11) 0.02826(10) 0.02135(9) 0.00628(7) 0.00456(7) 0.01008(9)
Ag2 0.04668(13) 0.03555(11) 0.01949(9) 0.00705(8) 0.00842(8) 0.01726(10)
P1 0.0245(4) 0.0264(3) 0.0229(3) 0.0064(2) 0.0077(3) 0.0078(3)
C121 0.0197(13) 0.0309(14) 0.0256(12) 0.0072(10) 0.0057(10) 0.0038(11)
C122 0.0244(14) 0.0251(13) 0.0267(12) 0.0079(10) 0.0011(10) 0.0018(11)
C123 0.0309(15) 0.0395(15) 0.0216(12) 0.0116(10) -0.0004(10) -0.0014(12)
C124 0.0289(15) 0.0307(14) 0.0237(12) 0.0024(10) 0.0013(10) 0.0033(12)
C125 0.0358(16) 0.0265(14) 0.0297(13) 0.0016(10) 0.0067(11) 0.0081(12)
C126 0.0322(15) 0.0223(13) 0.0241(11) 0.0061(9) 0.0062(10) 0.0057(12)
C131 0.0249(14) 0.0246(13) 0.0210(11) 0.0053(9) 0.0072(10) 0.0085(11)
C132 0.0232(14) 0.0361(15) 0.0262(12) 0.0026(10) 0.0079(10) 0.0040(12)
C133 0.0342(16) 0.0344(16) 0.0372(14) -0.0038(11) 0.0157(12) 0.0033(13)
C134 0.0407(18) 0.0316(16) 0.0617(18) -0.0116(13) 0.0254(14) -0.0069(14)
C135 0.0482(19) 0.0316(15) 0.0526(16) 0.0003(12) 0.0336(14) -0.0028(14)
C136 0.0330(15) 0.0260(14) 0.0332(13) 0.0017(10) 0.0174(11) 0.0001(12)
P2 0.0414(4) 0.0242(3) 0.0199(3) 0.0055(2) 0.0085(3) 0.0108(3)
C211 0.0393(15) 0.0342(14) 0.0230(11) 0.0004(10) 0.0115(10) 0.0071(12)
C212 0.0436(16) 0.0592(17) 0.0252(12) -0.0023(11) 0.0076(11) 0.0127(14)
C213 0.0510(18) 0.074(2) 0.0416(15) -0.0191(14) 0.0040(13) 0.0115(16)
C214 0.0493(18) 0.070(2) 0.0633(18) -0.0288(15) 0.0176(15) -0.0048(17)
C215 0.0597(19) 0.0536(18) 0.0611(17) -0.0194(14) 0.0309(15) -0.0095(16)
C216 0.0507(17) 0.0374(15) 0.0380(13) -0.0042(11) 0.0200(12) -0.0034(13)
C221 0.0408(17) 0.0295(14) 0.0310(13) 0.0117(10) 0.0166(12) 0.0108(12)
C222 0.0501(19) 0.0432(18) 0.0503(16) 0.0261(13) 0.0241(14) 0.0233(15)
C223 0.055(2) 0.0443(19) 0.079(2) 0.0398(17) 0.0311(18) 0.0225(17)
C224 0.053(2) 0.0293(16) 0.103(3) 0.0142(17) 0.0365(19) 0.0152(16)
C225 0.055(2) 0.0228(15) 0.074(2) -0.0027(14) 0.0315(16) 0.0009(15)
C226 0.0465(18) 0.0237(14) 0.0461(15) 0.0004(11) 0.0218(13) 0.0065(13)
C231 0.0308(15) 0.0315(14) 0.0224(12) 0.0064(10) 0.0053(10) 0.0115(12)
C232 0.0488(18) 0.0311(15) 0.0336(14) 0.0062(11) 0.0065(12) 0.0048(14)
C233 0.0338(16) 0.0399(16) 0.0381(14) 0.0075(12) -0.0006(12) 0.0011(14)
C234 0.0298(17) 0.0528(19) 0.0540(17) 0.0040(14) -0.0012(13) 0.0038(15)
C235 0.0277(16) 0.0494(19) 0.0664(19) -0.0138(15) 0.0143(14) 0.0030(15)
C236 0.0367(17) 0.0381(16) 0.0371(14) -0.0039(12) 0.0032(12) 0.0062(14)
S1 0.0301(4) 0.0284(3) 0.0207(3) 0.0034(2) 0.0047(2) 0.0070(3)
C1 0.0232(14) 0.0320(14) 0.0243(12) -0.0014(10) 0.0036(10) 0.0098(12)
N1 0.0286(13) 0.0498(14) 0.0229(10) 0.0063(10) 0.0046(9) 0.0054(11)
S2 0.0409(4) 0.0342(4) 0.0245(3) 0.0080(3) 0.0116(3) 0.0057(3)
C2 0.0308(15) 0.0322(14) 0.0242(12) -0.0007(11) 0.0055(10) 0.0068(12)
N2 0.0395(14) 0.0403(13) 0.0263(11) 0.0077(9) 0.0058(9) 0.0078(11)

loop_
_atom_type_symbol
_atom_type_description
_atom_type_scat_dispersion_real
_atom_type_scat_dispersion_imag
_atom_type_scat_source
C C 0.0033 0.0016 'International Tables Vol C Tables 4.2.6.8 and 6.1.1.4'
H H 0 0 'International Tables Vol C Tables 4.2.6.8 and 6.1.1.4'
N N 0.0061 0.0033 'International Tables Vol C Tables 4.2.6.8 and 6.1.1.4'
P P 0.1023 0.0942 'International Tables Vol C Tables 4.2.6.8 and 6.1.1.4'
S S 0.1246 0.1234 'International Tables Vol C Tables 4.2.6.8 and 6.1.1.4'
Ag Ag -0.8971 1.1015 'International Tables Vol C Tables 4.2.6.8 and 6.1.1.4'

loop_
_geom_angle_atom_site_label_1
_geom_angle_atom_site_label_2
_geom_angle_atom_site_label_3
_geom_angle
_geom_angle_site_symmetry_3
N2 Ag1 P1 130.45(6) .
N2 Ag1 S1 97.03(6) .
P1 Ag1 S1 115.62(2) .
N2 Ag1 S1 93.81(5) 3_666
P1 Ag1 S1 114.806(19) 3_666
S1 Ag1 S1 99.220(17) 3_666
N1 Ag2 P2 128.56(5) .
N1 Ag2 S2 102.44(5) .
P2 Ag2 S2 128.89(2) .
C131 P1 C121 103.94(10) .
C131 P1 C111 110.65(17) .
C121 P1 C111 100.37(17) .
C131 P1 C141 100.02(17) .
C121 P1 C141 116.48(19) .
C131 P1 Ag1 114.38(7) .
C121 P1 Ag1 111.68(7) .
C111 P1 Ag1 114.43(14) .
C141 P1 Ag1 109.83(15) .
C112 C111 C116 108.9(4) .
C112 C111 P1 116.5(4) .
C116 C111 P1 109.1(3) .
C112 C111 H111 107.3 .
C116 C111 H111 107.3 .
P1 C111 H111 107.3 .
C113 C112 C111 115.6(6) .
C113 C112 H11A 108.4 .
C111 C112 H11A 108.4 .
C113 C112 H11B 108.4 .
C111 C112 H11B 108.4 .
H11A C112 H11B 107.4 .
C112 C113 C114 109.8(4) .
C112 C113 H11C 109.7 .
C114 C113 H11C 109.7 .
C112 C113 H11D 109.7 .
C114 C113 H11D 109.7 .
H11C C113 H11D 108.2 .
C115 C114 C113 110.8(4) .
C115 C114 H11E 109.5 .
C113 C114 H11E 109.5 .
C115 C114 H11F 109.5 .
C113 C114 H11F 109.5 .
H11E C114 H11F 108.1 .
C114 C115 C116 112.8(4) .
C114 C115 H11G 109 .
C116 C115 H11G 109 .
C114 C115 H11H 109 .
C116 C115 H11H 109 .
H11G C115 H11H 107.8 .
C115 C116 C111 110.5(3) .
C115 C116 H11I 109.6 .
C111 C116 H11I 109.6 .
C115 C116 H11J 109.6 .
C111 C116 H11J 109.6 .
H11I C116 H11J 108.1 .
C146 C141 C142 115.0(5) .
C146 C141 P1 108.4(3) .
C142 C141 P1 117.1(4) .
C146 C141 H141 105 .
C142 C141 H141 105 .
P1 C141 H141 105 .
C141 C142 C143 107.2(6) .
C141 C142 H14A 110.3 .
C143 C142 H14A 110.3 .
C141 C142 H14B 110.3 .
C143 C142 H14B 110.3 .
H14A C142 H14B 108.5 .
C144 C143 C142 115.1(5) .
C144 C143 H14C 108.5 .
C142 C143 H14C 108.5 .
C144 C143 H14D 108.5 .
C142 C143 H14D 108.5 .
H14C C143 H14D 107.5 .
C143 C144 C145 112.3(4) .
C143 C144 H14E 109.1 .
C145 C144 H14E 109.1 .
C143 C144 H14F 109.1 .
C145 C144 H14F 109.1 .
H14E C144 H14F 107.9 .
C144 C145 C146 111.6(4) .
C144 C145 H14G 109.3 .
C146 C145 H14G 109.3 .
C144 C145 H14H 109.3 .
C146 C145 H14H 109.3 .
H14G C145 H14H 108 .
C141 C146 C145 110.6(4) .
C141 C146 H14I 109.5 .
C145 C146 H14I 109.5 .
C141 C146 H14J 109.5 .
C145 C146 H14J 109.5 .
H14I C146 H14J 108.1 .
C122 C121 C126 110.30(18) .
C122 C121 P1 117.51(16) .
C126 C121 P1 111.61(14) .
C122 C121 H121 105.5 .
C126 C121 H121 105.5 .
P1 C121 H121 105.5 .
C121 C122 C123 109.87(19) .
C121 C122 H12A 109.7 .
C123 C122 H12A 109.7 .
C121 C122 H12B 109.7 .
C123 C122 H12B 109.7 .
H12A C122 H12B 108.2 .
C124 C123 C122 111.19(18) .
C124 C123 H12C 109.4 .
C122 C123 H12C 109.4 .
C124 C123 H12D 109.4 .
C122 C123 H12D 109.4 .
H12C C123 H12D 108 .
C123 C124 C125 111.72(19) .
C123 C124 H12E 109.3 .
C125 C124 H12E 109.3 .
C123 C124 H12F 109.3 .
C125 C124 H12F 109.3 .
H12E C124 H12F 107.9 .
C124 C125 C126 110.58(18) .
C124 C125 H12G 109.5 .
C126 C125 H12G 109.5 .
C124 C125 H12H 109.5 .
C126 C125 H12H 109.5 .
H12G C125 H12H 108.1 .
C121 C126 C125 110.48(18) .
C121 C126 H12I 109.6 .
C125 C126 H12I 109.6 .
C121 C126 H12J 109.6 .
C125 C126 H12J 109.6 .
H12I C126 H12J 108.1 .
C132 C131 C136 109.65(19) .
C132 C131 P1 111.22(15) .
C136 C131 P1 110.73(15) .
C132 C131 H131 108.4 .
C136 C131 H131 108.4 .
P1 C131 H131 108.4 .
C133 C132 C131 111.76(19) .
C133 C132 H13A 109.3 .
C131 C132 H13A 109.3 .
C133 C132 H13B 109.3 .
C131 C132 H13B 109.3 .
H13A C132 H13B 107.9 .
C132 C133 C134 111.2(2) .
C132 C133 H13C 109.4 .
C134 C133 H13C 109.4 .
C132 C133 H13D 109.4 .
C134 C133 H13D 109.4 .
H13C C133 H13D 108 .
C133 C134 C135 110.4(2) .
C133 C134 H13E 109.6 .
C135 C134 H13E 109.6 .
C133 C134 H13F 109.6 .
C135 C134 H13F 109.6 .
H13E C134 H13F 108.1 .
C134 C135 C136 111.5(2) .
C134 C135 H13G 109.3 .
C136 C135 H13G 109.3 .
C134 C135 H13H 109.3 .
C136 C135 H13H 109.3 .
H13G C135 H13H 108 .
C135 C136 C131 111.20(19) .
C135 C136 H13I 109.4 .
C131 C136 H13I 109.4 .
C135 C136 H13J 109.4 .
C131 C136 H13J 109.4 .
H13I C136 H13J 108 .
C231 P2 C211 106.84(10) .
C231 P2 C221 106.86(11) .
C211 P2 C221 105.10(12) .
C231 P2 Ag2 114.00(8) .
C211 P2 Ag2 113.60(7) .
C221 P2 Ag2 109.86(7) .
C212 C211 C216 111.0(2) .
C212 C211 P2 115.57(18) .
C216 C211 P2 109.43(15) .
C212 C211 H211 106.8 .
C216 C211 H211 106.8 .
P2 C211 H211 106.8 .
C211 C212 C213 112.1(2) .
C211 C212 H21A 109.2 .
C213 C212 H21A 109.2 .
C211 C212 H21B 109.2 .
C213 C212 H21B 109.2 .
H21A C212 H21B 107.9 .
C212 C213 C214 111.5(2) .
C212 C213 H21C 109.3 .
C214 C213 H21C 109.3 .
C212 C213 H21D 109.3 .
C214 C213 H21D 109.3 .
H21C C213 H21D 108 .
C215 C214 C213 110.6(3) .
C215 C214 H21E 109.5 .
C213 C214 H21E 109.5 .
C215 C214 H21F 109.5 .
C213 C214 H21F 109.5 .
H21E C214 H21F 108.1 .
C214 C215 C216 110.8(3) .
C214 C215 H21G 109.5 .
C216 C215 H21G 109.5 .
C214 C215 H21H 109.5 .
C216 C215 H21H 109.5 .
H21G C215 H21H 108.1 .
C215 C216 C211 111.9(2) .
C215 C216 H21I 109.2 .
C211 C216 H21I 109.2 .
C215 C216 H21J 109.2 .
C211 C216 H21J 109.2 .
H21I C216 H21J 107.9 .
C222 C221 C226 111.1(2) .
C222 C221 P2 116.22(17) .
C226 C221 P2 110.49(16) .
C222 C221 H221 106.1 .
C226 C221 H221 106.1 .
P2 C221 H221 106.1 .
C221 C222 C223 110.1(2) .
C221 C222 H22A 109.6 .
C223 C222 H22A 109.6 .
C221 C222 H22B 109.6 .
C223 C222 H22B 109.6 .
H22A C222 H22B 108.2 .
C224 C223 C222 111.7(3) .
C224 C223 H22C 109.3 .
C222 C223 H22C 109.3 .
C224 C223 H22D 109.3 .
C222 C223 H22D 109.3 .
H22C C223 H22D 107.9 .
C223 C224 C225 110.5(2) .
C223 C224 H22E 109.5 .
C225 C224 H22E 109.5 .
C223 C224 H22F 109.5 .
C225 C224 H22F 109.5 .
H22E C224 H22F 108.1 .
C226 C225 C224 110.8(2) .
C226 C225 H22G 109.5 .
C224 C225 H22G 109.5 .
C226 C225 H22H 109.5 .
C224 C225 H22H 109.5 .
H22G C225 H22H 108.1 .
C225 C226 C221 111.4(2) .
C225 C226 H22I 109.3 .
C221 C226 H22I 109.3 .
C225 C226 H22J 109.3 .
C221 C226 H22J 109.3 .
H22I C226 H22J 108 .
C236 C231 C232 109.6(2) .
C236 C231 P2 110.84(17) .
C232 C231 P2 110.10(15) .
C236 C231 H231 108.7 .
C232 C231 H231 108.7 .
P2 C231 H231 108.7 .
C233 C232 C231 112.0(2) .
C233 C232 H23A 109.2 .
C231 C232 H23A 109.2 .
C233 C232 H23B 109.2 .
C231 C232 H23B 109.2 .
H23A C232 H23B 107.9 .
C232 C233 C234 111.0(2) .
C232 C233 H23C 109.4 .
C234 C233 H23C 109.4 .
C232 C233 H23D 109.4 .
C234 C233 H23D 109.4 .
H23C C233 H23D 108 .
C233 C234 C235 110.3(2) .
C233 C234 H23E 109.6 .
C235 C234 H23E 109.6 .
C233 C234 H23F 109.6 .
C235 C234 H23F 109.6 .
H23E C234 H23F 108.1 .
C236 C235 C234 111.0(2) .
C236 C235 H23G 109.4 .
C234 C235 H23G 109.4 .
C236 C235 H23H 109.4 .
C234 C235 H23H 109.4 .
H23G C235 H23H 108 .
C235 C236 C231 111.9(2) .
C235 C236 H23I 109.2 .
C231 C236 H23I 109.2 .
C235 C236 H23J 109.2 .
C231 C236 H23J 109.2 .
H23I C236 H23J 107.9 .
C1 S1 Ag1 97.33(9) .
C1 S1 Ag1 101.17(8) 3_666
Ag1 S1 Ag1 80.780(17) 3_666
N1 C1 S1 178.8(2) .
C1 N1 Ag2 159.79(19) .
C2 S2 Ag2 96.67(9) .
N2 C2 S2 179.1(3) .
C2 N2 Ag1 164.2(2) .

loop_
_geom_bond_atom_site_label_1
_geom_bond_atom_site_label_2
_geom_bond_distance
_geom_bond_site_symmetry_2
Ag1 N2 2.249(2) .
Ag1 P1 2.3987(6) .
Ag1 S1 2.7005(6) .
Ag1 S1 2.7328(6) 3_666
Ag2 N1 2.234(2) .
Ag2 P2 2.3918(6) .
Ag2 S2 2.5174(7) .
P1 C131 1.841(2) .
P1 C121 1.849(2) .
P1 C111 1.868(5) .
P1 C141 1.870(5) .
C111 C112 1.517(9) .
C111 C116 1.566(6) .
C111 H111 1 .
C112 C113 1.474(9) .
C112 H11A 0.99 .
C112 H11B 0.99 .
C113 C114 1.542(6) .
C113 H11C 0.99 .
C113 H11D 0.99 .
C114 C115 1.503(6) .
C114 H11E 0.99 .
C114 H11F 0.99 .
C115 C116 1.519(6) .
C115 H11G 0.99 .
C115 H11H 0.99 .
C116 H11I 0.99 .
C116 H11J 0.99 .
C141 C146 1.509(7) .
C141 C142 1.543(9) .
C141 H141 1 .
C142 C143 1.580(9) .
C142 H14A 0.99 .
C142 H14B 0.99 .
C143 C144 1.487(7) .
C143 H14C 0.99 .
C143 H14D 0.99 .
C144 C145 1.514(7) .
C144 H14E 0.99 .
C144 H14F 0.99 .
C145 C146 1.550(7) .
C145 H14G 0.99 .
C145 H14H 0.99 .
C146 H14I 0.99 .
C146 H14J 0.99 .
C121 C122 1.529(3) .
C121 C126 1.530(3) .
C121 H121 1 .
C122 C123 1.532(3) .
C122 H12A 0.99 .
C122 H12B 0.99 .
C123 C124 1.518(3) .
C123 H12C 0.99 .
C123 H12D 0.99 .
C124 C125 1.533(3) .
C124 H12E 0.99 .
C124 H12F 0.99 .
C125 C126 1.533(3) .
C125 H12G 0.99 .
C125 H12H 0.99 .
C126 H12I 0.99 .
C126 H12J 0.99 .
C131 C132 1.533(3) .
C131 C136 1.543(3) .
C131 H131 1 .
C132 C133 1.517(3) .
C132 H13A 0.99 .
C132 H13B 0.99 .
C133 C134 1.524(3) .
C133 H13C 0.99 .
C133 H13D 0.99 .
C134 C135 1.522(4) .
C134 H13E 0.99 .
C134 H13F 0.99 .
C135 C136 1.526(3) .
C135 H13G 0.99 .
C135 H13H 0.99 .
C136 H13I 0.99 .
C136 H13J 0.99 .
P2 C231 1.843(2) .
P2 C211 1.844(3) .
P2 C221 1.856(2) .
C211 C212 1.520(3) .
C211 C216 1.539(3) .
C211 H211 1 .
C212 C213 1.519(4) .
C212 H21A 0.99 .
C212 H21B 0.99 .
C213 C214 1.533(4) .
C213 H21C 0.99 .
C213 H21D 0.99 .
C214 C215 1.513(4) .
C214 H21E 0.99 .
C214 H21F 0.99 .
C215 C216 1.528(4) .
C215 H21G 0.99 .
C215 H21H 0.99 .
C216 H21I 0.99 .
C216 H21J 0.99 .
C221 C222 1.533(3) .
C221 C226 1.535(3) .
C221 H221 1 .
C222 C223 1.543(4) .
C222 H22A 0.99 .
C222 H22B 0.99 .
C223 C224 1.513(4) .
C223 H22C 0.99 .
C223 H22D 0.99 .
C224 C225 1.524(4) .
C224 H22E 0.99 .
C224 H22F 0.99 .
C225 C226 1.525(3) .
C225 H22G 0.99 .
C225 H22H 0.99 .
C226 H22I 0.99 .
C226 H22J 0.99 .
C231 C236 1.528(3) .
C231 C232 1.533(3) .
C231 H231 1 .
C232 C233 1.524(3) .
C232 H23A 0.99 .
C232 H23B 0.99 .
C233 C234 1.524(4) .
C233 H23C 0.99 .
C233 H23D 0.99 .
C234 C235 1.525(4) .
C234 H23E 0.99 .
C234 H23F 0.99 .
C235 C236 1.528(4) .
C235 H23G 0.99 .
C235 H23H 0.99 .
C236 H23I 0.99 .
C236 H23J 0.99 .
S1 C1 1.663(2) .
S1 Ag1 2.7328(6) 3_666
C1 N1 1.157(3) .
S2 C2 1.660(2) .
C2 N2 1.153(3) .
